data_7209695
loop_
_publ_author_name
'Thu\'ery, Pierre'

_publ_section_title
;
 One- to three-dimensional uranyl--organic assemblies with 3-sulfophthalic
 and 5-sulfoisophthalic acids
;
_journal_issue 13
_journal_name_full CrystEngComm
_journal_page_first 2401
_journal_paper_doi 10.1039/c3ce26996e
_journal_volume 15
_journal_year 2013
_chemical_formula_sum 'C12 H13 N2 O11.5 S U'
_chemical_formula_weight 639.33
_space_group_IT_number 14
_symmetry_cell_setting monoclinic
_symmetry_space_group_name_Hall '-P 2ybc'
_symmetry_space_group_name_H-M 'P 1 21/c 1'
_atom_sites_solution_hydrogens geom
_atom_sites_solution_primary direct
_atom_sites_solution_secondary difmap
_audit_creation_method SHELXL-97
_cell_angle_alpha 90.00
_cell_angle_beta 100.470(3)
_cell_angle_gamma 90.00
_cell_formula_units_Z 8
_cell_length_a 11.5202(6)
_cell_length_b 14.4501(10)
_cell_length_c 22.0213(10)
_cell_measurement_reflns_used 107052
_cell_measurement_temperature 150(2)
_cell_measurement_theta_max 28.70
_cell_measurement_theta_min 2.74
_cell_volume 3604.8(4)
_computing_cell_refinement 'HKL2000 (Otwinowski & Minor, 1997)'
_computing_data_collection 'COLLECT (Nonius, 1998)'
_computing_data_reduction 'HKL2000 (Otwinowski & Minor, 1997)'
_computing_molecular_graphics 'SHELXTL (Sheldrick, 2008)'
_computing_publication_material 'SHELXTL (Sheldrick, 2008); PLATON (Spek, 2003)'
_computing_structure_refinement 'SHELXL-97 (Sheldrick, 2008)'
_computing_structure_solution 'SHELXS-97 (Sheldrick, 2008)'
_diffrn_ambient_temperature 150(2)
_diffrn_measured_fraction_theta_full 0.995
_diffrn_measured_fraction_theta_max 0.995
_diffrn_measurement_device_type 'Nonius Kappa-CCD area-detector diffractometer'
_diffrn_measurement_method 'two \f and seven \w scans with 2\% steps (487 frames)'
_diffrn_radiation_monochromator graphite
_diffrn_radiation_source 'fine-focus sealed tube'
_diffrn_radiation_type MoK\a
_diffrn_radiation_wavelength 0.71073
_diffrn_reflns_av_R_equivalents 0.0536
_diffrn_reflns_av_sigmaI/netI 0.0727
_diffrn_reflns_limit_h_max 15
_diffrn_reflns_limit_h_min -15
_diffrn_reflns_limit_k_max 19
_diffrn_reflns_limit_k_min -19
_diffrn_reflns_limit_l_max 29
_diffrn_reflns_limit_l_min -29
_diffrn_reflns_number 107052
_diffrn_reflns_theta_full 28.70
_diffrn_reflns_theta_max 28.70
_diffrn_reflns_theta_min 2.74
_diffrn_standards_decay_% 0
_diffrn_standards_interval_time 0
_diffrn_standards_number 0
_exptl_absorpt_coefficient_mu 9.186
_exptl_absorpt_correction_T_max 0.576
_exptl_absorpt_correction_T_min 0.295
_exptl_absorpt_correction_type multi-scan
_exptl_absorpt_process_details 'SCALEPACK (Otwinowski & Minor, 1997)'
_exptl_crystal_colour 'translucent light yellow'
_exptl_crystal_density_diffrn 2.356
_exptl_crystal_density_method 'not measured'
_exptl_crystal_description platelet
_exptl_crystal_F_000 2392
_exptl_crystal_size_max 0.15
_exptl_crystal_size_mid 0.12
_exptl_crystal_size_min 0.06
_refine_diff_density_max 2.568
_refine_diff_density_min -1.382
_refine_diff_density_rms 0.233
_refine_ls_extinction_method none
_refine_ls_goodness_of_fit_ref 0.969
_refine_ls_hydrogen_treatment constr
_refine_ls_matrix_type full
_refine_ls_number_parameters 532
_refine_ls_number_reflns 9266
_refine_ls_number_restraints 24
_refine_ls_restrained_S_all 0.970
_refine_ls_R_factor_all 0.0704
_refine_ls_R_factor_gt 0.0420
_refine_ls_shift/su_max 0.000
_refine_ls_shift/su_mean 0.000
_refine_ls_structure_factor_coef Fsqd
_refine_ls_weighting_details 'calc w=1/[\s^2^(Fo^2^)+(0.0512P)^2^] where P=(Fo^2^+2Fc^2^)/3'
_refine_ls_weighting_scheme calc
_refine_ls_wR_factor_gt 0.0913
_refine_ls_wR_factor_ref 0.0989
_reflns_number_gt 6577
_reflns_number_total 9266
_reflns_threshold_expression >2sigma(I)
_cod_data_source_file c3ce26996e.txt
_cod_data_source_block 4
_cod_original_sg_symbol_H-M 'P 21/c'
_cod_original_formula_sum 'C12 H13 N2 O11.50 S U'
_cod_database_code 7209695

loop_
_symmetry_equiv_pos_as_xyz
'x, y, z'
'-x, y+1/2, -z+1/2'
'-x, -y, -z'
'x, -y-1/2, z-1/2'

loop_
_atom_site_label
_atom_site_type_symbol
_atom_site_fract_x
_atom_site_fract_y
_atom_site_fract_z
_atom_site_U_iso_or_equiv
_atom_site_adp_type
_atom_site_occupancy
_atom_site_symmetry_multiplicity
_atom_site_calc_flag
_atom_site_refinement_flags
U1 U 0.55480(2) 0.220855(18) 0.026124(10) 0.02455(8) Uani 1 1 d .
U2 U 0.91247(2) 0.256393(18) 0.229449(10) 0.02583(8) Uani 1 1 d .
S1 S 0.18067(14) 0.15166(12) 0.21101(7) 0.0288(4) Uani 1 1 d .
S2 S 1.28673(13) 0.32281(12) 0.05315(7) 0.0285(4) Uani 1 1 d .
O1 O 0.5279(4) 0.1001(3) 0.02123(18) 0.0330(11) Uani 1 1 d .
O2 O 0.5812(4) 0.3398(3) 0.03122(19) 0.0349(11) Uani 1 1 d .
O3 O 0.8915(4) 0.1376(4) 0.23435(19) 0.0383(12) Uani 1 1 d .
O4 O 0.9290(4) 0.3765(3) 0.22536(18) 0.0334(11) Uani 1 1 d .
O5 O 0.5877(4) 0.2044(4) 0.1345(2) 0.0384(12) Uani 1 1 d .
O6 O 0.7093(4) 0.2739(3) 0.21039(19) 0.0329(11) Uani 1 1 d .
O7 O 0.6037(4) 0.2744(3) 0.4215(2) 0.0324(11) Uani 1 1 d .
O8 O 0.4166(4) 0.2604(3) 0.4285(2) 0.0317(11) Uani 1 1 d .
O9 O 0.1070(4) 0.2366(3) 0.20802(19) 0.0283(10) Uani 1 1 d .
O10 O 0.1506(4) 0.0859(3) 0.25460(19) 0.0356(11) Uani 1 1 d .
O11 O 0.1828(4) 0.1149(3) 0.15011(18) 0.0363(12) Uani 1 1 d .
O12 O 0.7562(4) 0.1927(3) 0.04210(17) 0.0292(10) Uani 1 1 d .
O13 O 0.8791(4) 0.2463(4) 0.1227(2) 0.0437(14) Uani 1 1 d .
O14 O 0.8651(4) 0.2238(3) -0.16665(19) 0.0315(11) Uani 1 1 d .
O15 O 1.0509(4) 0.2465(3) -0.1726(2) 0.0312(11) Uani 1 1 d .
O16 O 1.3634(4) 0.2403(3) 0.0496(2) 0.0306(11) Uani 1 1 d .
O17 O 1.2823(4) 0.3455(4) 0.11571(17) 0.0368(12) Uani 1 1 d .
O18 O 1.3172(4) 0.3973(3) 0.01531(19) 0.0363(11) Uani 1 1 d .
O19 O 0.2856(7) -0.0577(5) 0.1472(3) 0.098(2) Uani 1 1 d .
O20 O 0.5095(7) -0.0255(5) 0.1367(3) 0.097(2) Uani 1 1 d .
O21 O 1.2300(9) 0.4371(6) 0.2248(4) 0.096(3) Uani 0.75 1 d P
O22 O 0.9537(16) 0.4890(13) -0.0287(8) 0.036(4) Uani 0.25 1 d PU
O23 O 0.8242(16) 0.4634(13) 0.0774(9) 0.034(4) Uani 0.34 1 d P
O24 O 0.8510(14) 0.4646(11) 0.0417(7) 0.042(4) Uani 0.33 1 d PU
O25 O 0.8675(16) 0.4918(12) 0.0968(8) 0.028(4) Uani 0.33 1 d P
O26 O 0.9907(8) 0.5370(7) 0.1435(4) 0.066(3) Uani 0.67 1 d PU
O27 O 1.0650(14) 0.5319(12) 0.0992(7) 0.052(4) Uani 0.33 1 d PU
N1 N 0.6457(7) 0.4982(6) 0.1291(5) 0.078(3) Uani 1 1 d .
H1 H 0.7070 0.4809 0.1092 0.093 Uiso 1 1 d R
N2 N 0.4387(7) 0.5141(5) 0.1714(3) 0.065(2) Uani 1 1 d .
N3 N 0.7352(9) -0.0445(8) 0.0992(6) 0.113(4) Uani 1 1 d .
H3 H 0.6643 -0.0530 0.1052 0.136 Uiso 1 1 calc R
N4 N 0.9557(7) -0.0103(6) 0.0760(5) 0.079(3) Uani 1 1 d .
C1 C 0.6122(5) 0.2344(5) 0.1880(3) 0.0256(14) Uani 1 1 d .
C2 C 0.4974(6) 0.2621(4) 0.3958(3) 0.0267(15) Uani 1 1 d .
C3 C 0.5225(6) 0.2263(5) 0.2292(3) 0.0256(14) Uani 1 1 d .
C4 C 0.5506(6) 0.2486(4) 0.2912(3) 0.0267(14) Uani 1 1 d .
H4 H 0.6267 0.2680 0.3079 0.032 Uiso 1 1 calc R
C5 C 0.4666(6) 0.2424(4) 0.3286(3) 0.0248(14) Uani 1 1 d .
C6 C 0.3522(5) 0.2149(4) 0.3038(3) 0.0258(14) Uani 1 1 d .
H6 H 0.2946 0.2123 0.3284 0.031 Uiso 1 1 calc R
C7 C 0.3253(5) 0.1911(5) 0.2411(3) 0.0275(14) Uani 1 1 d .
C8 C 0.4091(5) 0.1966(4) 0.2038(3) 0.0245(14) Uani 1 1 d .
H8 H 0.3902 0.1807 0.1622 0.029 Uiso 1 1 calc R
C9 C 0.8544(6) 0.2267(5) 0.0668(3) 0.0274(15) Uani 1 1 d .
C10 C 0.9717(6) 0.2380(5) -0.1404(3) 0.0272(15) Uani 1 1 d .
C11 C 0.9466(6) 0.2416(5) 0.0273(3) 0.0262(14) Uani 1 1 d .
C12 C 0.9174(6) 0.2306(5) -0.0358(3) 0.0262(14) Uani 1 1 d .
H12 H 0.8413 0.2128 -0.0539 0.031 Uiso 1 1 calc R
C13 C 1.0016(6) 0.2463(5) -0.0723(3) 0.0270(15) Uani 1 1 d .
C14 C 1.1166(6) 0.2732(5) -0.0445(3) 0.0282(15) Uani 1 1 d .
H14 H 1.1737 0.2839 -0.0686 0.034 Uiso 1 1 calc R
C15 C 1.1437(5) 0.2835(5) 0.0188(3) 0.0266(14) Uani 1 1 d .
C16 C 1.0609(6) 0.2691(4) 0.0550(3) 0.0255(14) Uani 1 1 d .
H16 H 1.0800 0.2775 0.0975 0.031 Uiso 1 1 calc R
C17 C 0.6399(9) 0.4743(6) 0.1880(5) 0.066(3) Uani 1 1 d .
H17 H 0.7055 0.4528 0.2154 0.079 Uiso 1 1 calc R
C18 C 0.5325(10) 0.4834(7) 0.2045(4) 0.070(3) Uani 1 1 d .
H18 H 0.5272 0.4652 0.2444 0.084 Uiso 1 1 calc R
C19 C 0.4456(8) 0.5357(6) 0.1151(4) 0.057(2) Uani 1 1 d .
H19 H 0.3770 0.5566 0.0898 0.068 Uiso 1 1 calc R
C20 C 0.5435(10) 0.5305(6) 0.0900(4) 0.063(3) Uani 1 1 d .
H20 H 0.5436 0.5472 0.0492 0.076 Uiso 1 1 calc R
C21 C 0.7580(9) -0.0427(7) 0.0414(6) 0.079(3) Uani 1 1 d .
H21 H 0.6972 -0.0542 0.0083 0.095 Uiso 1 1 calc R
C22 C 0.8656(8) -0.0247(6) 0.0309(4) 0.061(2) Uani 1 1 d .
H22 H 0.8778 -0.0223 -0.0097 0.073 Uiso 1 1 calc R
C23 C 0.9305(9) -0.0153(7) 0.1349(6) 0.074(3) Uani 1 1 d .
H23 H 0.9922 -0.0058 0.1679 0.089 Uiso 1 1 calc R
C24 C 0.8245(8) -0.0328(7) 0.1478(5) 0.064(3) Uani 1 1 d .
H24 H 0.8122 -0.0368 0.1883 0.077 Uiso 1 1 calc R

loop_
_atom_site_aniso_label
_atom_site_aniso_U_11
_atom_site_aniso_U_22
_atom_site_aniso_U_33
_atom_site_aniso_U_23
_atom_site_aniso_U_13
_atom_site_aniso_U_12
U1 0.02215(13) 0.03227(16) 0.01970(12) -0.00115(9) 0.00506(9) -0.00155(10)
U2 0.02236(13) 0.03632(17) 0.01933(12) -0.00150(9) 0.00517(9) -0.00232(10)
S1 0.0247(8) 0.0342(10) 0.0281(8) -0.0013(7) 0.0060(6) -0.0021(7)
S2 0.0209(8) 0.0379(11) 0.0267(8) -0.0023(7) 0.0045(6) -0.0009(7)
O1 0.034(3) 0.033(3) 0.032(2) 0.000(2) 0.006(2) -0.002(2)
O2 0.035(3) 0.037(3) 0.037(2) 0.001(2) 0.016(2) 0.001(2)
O3 0.033(3) 0.046(3) 0.036(3) -0.003(2) 0.008(2) 0.001(2)
O4 0.035(3) 0.034(3) 0.033(2) 0.001(2) 0.009(2) 0.001(2)
O5 0.025(3) 0.063(4) 0.029(3) -0.001(2) 0.010(2) -0.002(2)
O6 0.028(3) 0.046(3) 0.027(2) -0.007(2) 0.009(2) -0.007(2)
O7 0.022(2) 0.049(3) 0.025(2) -0.001(2) 0.0033(19) -0.006(2)
O8 0.026(3) 0.048(3) 0.023(2) -0.0041(19) 0.010(2) -0.004(2)
O9 0.021(2) 0.038(3) 0.027(2) 0.0010(19) 0.0071(19) 0.0001(19)
O10 0.031(3) 0.036(3) 0.041(3) 0.007(2) 0.010(2) -0.005(2)
O11 0.031(3) 0.047(3) 0.030(2) -0.010(2) 0.0017(19) -0.005(2)
O12 0.025(2) 0.041(3) 0.023(2) 0.0017(19) 0.0066(18) -0.007(2)
O13 0.021(3) 0.086(4) 0.025(3) -0.013(2) 0.007(2) -0.010(2)
O14 0.019(2) 0.054(3) 0.021(2) -0.003(2) 0.0041(19) -0.004(2)
O15 0.025(3) 0.049(3) 0.021(2) -0.0028(19) 0.0097(19) -0.001(2)
O16 0.028(3) 0.036(3) 0.027(2) 0.0020(19) 0.003(2) -0.001(2)
O17 0.036(3) 0.050(4) 0.024(2) -0.007(2) 0.006(2) -0.004(2)
O18 0.030(3) 0.040(3) 0.039(3) 0.006(2) 0.005(2) -0.005(2)
O19 0.096(6) 0.066(6) 0.132(6) -0.027(5) 0.021(5) 0.014(4)
O20 0.128(7) 0.083(6) 0.091(5) 0.004(4) 0.056(5) -0.010(5)
O21 0.119(8) 0.057(7) 0.130(7) -0.053(6) 0.073(6) -0.018(6)
O22 0.035(5) 0.033(5) 0.043(5) -0.004(3) 0.012(3) 0.005(3)
O23 0.036(11) 0.036(12) 0.030(11) 0.015(8) 0.004(8) -0.016(8)
O24 0.041(5) 0.037(5) 0.044(5) 0.001(3) 0.003(3) 0.003(3)
O25 0.037(11) 0.022(10) 0.029(10) 0.009(7) 0.014(8) 0.000(7)
O26 0.070(3) 0.065(4) 0.067(3) 0.011(3) 0.021(3) 0.007(3)
O27 0.050(5) 0.051(5) 0.055(5) 0.002(3) 0.008(3) 0.000(3)
N1 0.067(6) 0.040(5) 0.134(8) -0.029(5) 0.041(6) -0.011(4)
N2 0.083(6) 0.048(5) 0.059(5) -0.006(4) -0.002(4) -0.014(4)
N3 0.087(8) 0.096(9) 0.171(10) -0.041(8) 0.064(8) -0.017(6)
N4 0.052(5) 0.070(6) 0.108(7) 0.002(5) -0.002(5) 0.007(4)
C1 0.018(3) 0.038(4) 0.021(3) 0.002(3) 0.004(3) 0.002(3)
C2 0.032(4) 0.029(4) 0.019(3) -0.002(2) 0.005(3) 0.002(3)
C3 0.025(3) 0.036(4) 0.017(3) 0.002(3) 0.005(3) 0.002(3)
C4 0.018(3) 0.036(4) 0.025(3) 0.002(3) 0.002(3) 0.003(3)
C5 0.027(3) 0.031(4) 0.017(3) 0.003(2) 0.005(3) -0.003(3)
C6 0.020(3) 0.032(4) 0.026(3) 0.001(3) 0.006(3) 0.001(3)
C7 0.025(3) 0.030(4) 0.026(3) 0.002(3) 0.000(3) -0.002(3)
C8 0.023(3) 0.029(4) 0.024(3) 0.004(3) 0.010(3) 0.007(3)
C9 0.024(3) 0.038(4) 0.021(3) 0.005(3) 0.006(3) 0.005(3)
C10 0.031(4) 0.039(4) 0.013(3) 0.003(3) 0.008(3) 0.000(3)
C11 0.019(3) 0.038(4) 0.022(3) 0.001(3) 0.003(3) 0.002(3)
C12 0.020(3) 0.032(4) 0.028(3) -0.002(3) 0.007(3) 0.002(3)
C13 0.022(3) 0.037(4) 0.023(3) 0.006(3) 0.007(3) 0.004(3)
C14 0.027(4) 0.033(4) 0.025(3) 0.000(3) 0.007(3) 0.003(3)
C15 0.022(3) 0.029(4) 0.029(3) -0.002(3) 0.006(3) -0.004(3)
C16 0.027(3) 0.032(4) 0.018(3) 0.003(2) 0.004(3) 0.005(3)
C17 0.063(7) 0.039(6) 0.080(7) 0.002(5) -0.027(6) -0.004(5)
C18 0.089(8) 0.051(6) 0.060(6) 0.002(5) -0.014(6) -0.015(6)
C19 0.061(6) 0.046(6) 0.057(5) -0.012(4) -0.007(5) -0.001(4)
C20 0.098(8) 0.037(6) 0.056(5) -0.011(4) 0.014(5) 0.008(5)
C21 0.060(7) 0.049(7) 0.121(9) -0.026(6) -0.004(6) -0.011(5)
C22 0.057(6) 0.046(6) 0.079(6) 0.008(5) 0.010(5) 0.005(4)
C23 0.064(7) 0.043(6) 0.115(9) -0.015(6) 0.018(6) -0.006(5)
C24 0.049(6) 0.055(6) 0.089(7) -0.027(5) 0.015(5) -0.017(4)

loop_
_atom_type_symbol
_atom_type_description
_atom_type_scat_dispersion_real
_atom_type_scat_dispersion_imag
_atom_type_scat_source
C C 0.0033 0.0016 'International Tables Vol C Tables 4.2.6.8 and 6.1.1.4'
H H 0.0000 0.0000 'International Tables Vol C Tables 4.2.6.8 and 6.1.1.4'
N N 0.0061 0.0033 'International Tables Vol C Tables 4.2.6.8 and 6.1.1.4'
O O 0.0106 0.0060 'International Tables Vol C Tables 4.2.6.8 and 6.1.1.4'
S S 0.1246 0.1234 'International Tables Vol C Tables 4.2.6.8 and 6.1.1.4'
U U -9.6767 9.6646 'International Tables Vol C Tables 4.2.6.8 and 6.1.1.4'

loop_
_geom_angle_atom_site_label_1
_geom_angle_atom_site_label_2
_geom_angle_atom_site_label_3
_geom_angle
_geom_angle_site_symmetry_1
_geom_angle_site_symmetry_3
O2 U1 O1 179.8(2) . .
O2 U1 O12 90.30(18) . .
O1 U1 O12 89.73(18) . .
O2 U1 O5 92.31(19) . .
O1 U1 O5 87.50(18) . .
O12 U1 O5 81.76(14) . .
O2 U1 O16 91.56(18) . 1_455
O1 U1 O16 88.34(18) . 1_455
O12 U1 O16 158.79(14) . 1_455
O5 U1 O16 77.06(15) . 1_455
O2 U1 O8 91.44(18) . 4_565
O1 U1 O8 88.70(17) . 4_565
O12 U1 O8 128.80(14) . 4_565
O5 U1 O8 149.19(15) . 4_565
O16 U1 O8 72.28(15) 1_455 4_565
O2 U1 O7 88.04(17) . 4_565
O1 U1 O7 92.16(17) . 4_565
O12 U1 O7 75.82(14) . 4_565
O5 U1 O7 157.58(15) . 4_565
O16 U1 O7 125.36(14) 1_455 4_565
O8 U1 O7 53.12(14) 4_565 4_565
O3 U2 O4 178.1(2) . .
O3 U2 O6 88.39(19) . .
O4 U2 O6 89.91(19) . .
O3 U2 O13 90.08(19) . .
O4 U2 O13 90.57(19) . .
O6 U2 O13 81.19(16) . .
O3 U2 O9 92.30(19) . 1_655
O4 U2 O9 89.62(18) . 1_655
O6 U2 O9 158.52(15) . 1_655
O13 U2 O9 77.34(16) . 1_655
O3 U2 O15 90.23(17) . 4_566
O4 U2 O15 90.15(17) . 4_566
O6 U2 O15 129.71(15) . 4_566
O13 U2 O15 149.09(16) . 4_566
O9 U2 O15 71.76(14) 1_655 4_566
O3 U2 O14 90.03(18) . 4_566
O4 U2 O14 88.68(18) . 4_566
O6 U2 O14 76.62(14) . 4_566
O13 U2 O14 157.80(16) . 4_566
O9 U2 O14 124.83(14) 1_655 4_566
O15 U2 O14 53.11(14) 4_566 4_566
O10 S1 O11 115.0(3) . .
O10 S1 O9 111.7(3) . .
O11 S1 O9 111.6(3) . .
O10 S1 C7 106.7(3) . .
O11 S1 C7 106.9(3) . .
O9 S1 C7 104.0(3) . .
O17 S2 O18 116.2(3) . .
O17 S2 O16 111.0(3) . .
O18 S2 O16 110.9(3) . .
O17 S2 C15 107.0(3) . .
O18 S2 C15 107.3(3) . .
O16 S2 C15 103.5(3) . .
C1 O5 U1 153.3(5) . .
C1 O6 U2 144.1(4) . .
C2 O7 U1 93.2(4) . 4_566
C2 O8 U1 93.9(4) . 4_566
S1 O9 U2 129.6(3) . 1_455
C9 O12 U1 142.2(4) . .
C9 O13 U2 169.8(5) . .
C10 O14 U2 92.6(3) . 4_565
C10 O15 U2 94.1(4) . 4_565
S2 O16 U1 133.5(3) . 1_655
C17 N1 C20 119.3(9) . .
C17 N1 H1 123.7 . .
C20 N1 H1 115.1 . .
C18 N2 C19 116.2(10) . .
C21 N3 C24 119.7(10) . .
C21 N3 H3 120.2 . .
C24 N3 H3 120.2 . .
C22 N4 C23 115.3(9) . .
O5 C1 O6 123.9(6) . .
O5 C1 C3 119.0(6) . .
O6 C1 C3 117.0(5) . .
O7 C2 O8 119.7(6) . .
O7 C2 C5 120.6(6) . .
O8 C2 C5 119.5(6) . .
C4 C3 C8 120.3(6) . .
C4 C3 C1 121.1(6) . .
C8 C3 C1 118.6(5) . .
C3 C4 C5 120.6(6) . .
C3 C4 H4 119.7 . .
C5 C4 H4 119.7 . .
C4 C5 C6 120.0(6) . .
C4 C5 C2 121.0(6) . .
C6 C5 C2 118.9(6) . .
C5 C6 C7 118.7(6) . .
C5 C6 H6 120.6 . .
C7 C6 H6 120.6 . .
C8 C7 C6 121.3(6) . .
C8 C7 S1 120.5(4) . .
C6 C7 S1 118.1(5) . .
C7 C8 C3 119.0(5) . .
C7 C8 H8 120.5 . .
C3 C8 H8 120.5 . .
O13 C9 O12 122.7(6) . .
O13 C9 C11 118.7(6) . .
O12 C9 C11 118.5(5) . .
O15 C10 O14 119.8(5) . .
O15 C10 C13 120.2(6) . .
O14 C10 C13 120.0(6) . .
C12 C11 C16 120.5(6) . .
C12 C11 C9 119.9(6) . .
C16 C11 C9 119.6(5) . .
C11 C12 C13 119.8(6) . .
C11 C12 H12 120.1 . .
C13 C12 H12 120.1 . .
C12 C13 C14 119.8(6) . .
C12 C13 C10 121.0(6) . .
C14 C13 C10 119.3(6) . .
C15 C14 C13 119.4(6) . .
C15 C14 H14 120.3 . .
C13 C14 H14 120.3 . .
C16 C15 C14 121.3(6) . .
C16 C15 S2 119.4(5) . .
C14 C15 S2 119.1(5) . .
C15 C16 C11 119.3(5) . .
C15 C16 H16 120.4 . .
C11 C16 H16 120.4 . .
N1 C17 C18 115.9(8) . .
N1 C17 H17 122.0 . .
C18 C17 H17 122.0 . .
N2 C18 C17 127.0(10) . .
N2 C18 H18 116.5 . .
C17 C18 H18 116.5 . .
N2 C19 C20 125.6(9) . .
N2 C19 H19 117.2 . .
C20 C19 H19 117.2 . .
C19 C20 N1 116.0(8) . .
C19 C20 H20 122.0 . .
N1 C20 H20 122.0 . .
C22 C21 N3 121.1(10) . .
C22 C21 H21 119.4 . .
N3 C21 H21 119.4 . .
N4 C22 C21 122.2(10) . .
N4 C22 H22 118.9 . .
C21 C22 H22 118.9 . .
C24 C23 N4 124.8(10) . .
C24 C23 H23 117.6 . .
N4 C23 H23 117.6 . .
C23 C24 N3 116.8(11) . .
C23 C24 H24 121.6 . .
N3 C24 H24 121.6 . .

loop_
_geom_bond_atom_site_label_1
_geom_bond_atom_site_label_2
_geom_bond_distance
_geom_bond_site_symmetry_2
U1 O2 1.746(5) .
U1 O1 1.773(5) .
U1 O12 2.319(4) .
U1 O5 2.360(4) .
U1 O16 2.371(5) 1_455
U1 O8 2.446(4) 4_565
U1 O7 2.469(4) 4_565
U2 O3 1.739(5) .
U2 O4 1.751(5) .
U2 O6 2.315(5) .
U2 O13 2.317(5) .
U2 O9 2.390(4) 1_655
U2 O15 2.439(4) 4_566
U2 O14 2.463(4) 4_566
S1 O10 1.438(5) .
S1 O11 1.447(4) .
S1 O9 1.487(5) .
S1 C7 1.772(6) .
S2 O17 1.426(4) .
S2 O18 1.443(5) .
S2 O16 1.494(5) .
S2 C15 1.777(6) .
O5 C1 1.238(7) .
O6 C1 1.273(7) .
O7 C2 1.265(8) .
O7 U1 2.469(4) 4_566
O8 C2 1.277(8) .
O8 U1 2.446(4) 4_566
O9 U2 2.390(4) 1_455
O12 C9 1.262(7) .
O13 C9 1.245(8) .
O14 C10 1.275(8) .
O14 U2 2.463(4) 4_565
O15 C10 1.258(8) .
O15 U2 2.439(4) 4_565
O16 U1 2.371(5) 1_655
N1 C17 1.355(12) .
N1 C20 1.406(11) .
N1 H1 0.9304 .
N2 C18 1.269(11) .
N2 C19 1.295(10) .
N3 C21 1.345(13) .
N3 C24 1.354(13) .
N3 H3 0.8600 .
N4 C22 1.316(11) .
N4 C23 1.383(12) .
C1 C3 1.499(8) .
C2 C5 1.485(8) .
C2 U1 2.836(6) 4_566
C3 C4 1.382(8) .
C3 C8 1.392(8) .
C4 C5 1.383(9) .
C4 H4 0.9300 .
C5 C6 1.389(9) .
C6 C7 1.403(8) .
C6 H6 0.9300 .
C7 C8 1.379(8) .
C8 H8 0.9300 .
C9 C11 1.505(9) .
C10 C13 1.482(9) .
C10 U2 2.824(6) 4_565
C11 C12 1.379(8) .
C11 C16 1.404(9) .
C12 C13 1.385(9) .
C12 H12 0.9300 .
C13 C14 1.409(9) .
C14 C15 1.379(8) .
C14 H14 0.9300 .
C15 C16 1.366(9) .
C16 H16 0.9300 .
C17 C18 1.358(14) .
C17 H17 0.9300 .
C18 H18 0.9300 .
C19 C20 1.345(12) .
C19 H19 0.9300 .
C20 H20 0.9300 .
C21 C22 1.328(13) .
C21 H21 0.9300 .
C22 H22 0.9300 .
C23 C24 1.327(12) .
C23 H23 0.9300 .
C24 H24 0.9300 .

loop_
_geom_hbond_atom_site_label_D
_geom_hbond_atom_site_label_H
_geom_hbond_atom_site_label_A
_geom_hbond_distance_DH
_geom_hbond_distance_HA
_geom_hbond_distance_DA
_geom_hbond_angle_DHA
N1 H1 O23 0.93 1.65 2.57(2) 172.3
N1 H1 O24 0.93 2.43 3.345(19) 167.0
N1 H1 O25 0.93 1.92 2.775(19) 151.2
N3 H3 O20 0.86 2.07 2.881(12) 157.9
